data_1511479
loop_
_publ_author_name
'Alekel, T.'
'Keszler, D.A.'

_publ_section_title
;
 The pyroborate fluoride Ba5(B2O5)2F2
;
_journal_name_full 'Journal of Solid State Chemistry'
_journal_page_first 310
_journal_page_last 316
_journal_paper_doi 10.1006/jssc.1993.1291
_journal_volume 106
_journal_year 1993
_chemical_formula_sum 'B4 Ba5 F2 O10'
_chemical_name_systematic 'Ba5 (B2 O5)2 F2'
_space_group_IT_number 15
_symmetry_space_group_name_Hall '-C 2yc'
_symmetry_space_group_name_H-M 'C 1 2/c 1'
_cell_angle_alpha 90
_cell_angle_beta 95.05
_cell_angle_gamma 90
_cell_formula_units_Z 4
_cell_length_a 20.726
_cell_length_b 7.115
_cell_length_c 8.589
_cell_volume 1261.665
_citation_journal_id_ASTM JSSCBI
_cod_data_source_file boron4-x_11.cif
_cod_data_source_block B4Ba5F2O10
_cod_original_cell_volume 1261.664
_cod_database_code 1511479

loop_
_symmetry_equiv_pos_as_xyz
x,y,z
-x,y,-z+1/2
-x,-y,-z
x,-y,z-1/2
x+1/2,y+1/2,z
-x+1/2,y+1/2,-z+1/2
-x+1/2,-y+1/2,-z
x+1/2,-y+1/2,z-1/2

loop_
_atom_site_label
_atom_site_type_symbol
_atom_site_fract_x
_atom_site_fract_y
_atom_site_fract_z
_atom_site_occupancy
_atom_site_U_iso_or_equiv
B1 B+3 0.4057 0.18 0.0051 1 0.0
O2 O-2 0.3494 0.2968 0.9632 1 0.0
O3 O-2 0.2196 -0.0318 0.9419 1 0.0
Ba3 Ba+2 0 0.44454 0.25 1 0.0
B2 B+3 0.189 0.131 0.918 1 0.0
Ba1 Ba+2 0.30022 0.11327 0.69253 1 0.0
O1 O-2 0.4036 -0.0002 0.9599 1 0.0
O5 O-2 0.0413 0.235 0.9216 1 0.0
F1 F-1 0.4204 0.3262 0.696 1 0.0
O4 O-2 0.3127 -0.2628 0.7152 1 0.0
Ba2 Ba+2 0.08508 0.11605 0.60801 1 0.0
